data_2222733
loop_
_publ_author_name
'Bai, Lin-Shan'
'Liu, Xin-Hua'
'Xiao, Zhu-Ping'

_publ_section_title
Tetrakis(\m-4-methylbenzoato-\k<i>O</i>:<i>O</i>')bis{[4-(dimethylamino)pyridine-\k<i>N</i>^1^]zinc(II)}
_journal_coeditor_code HK2733
_journal_issue 8
_journal_name_full 'Acta Crystallographica Section E'
_journal_page_first m948
_journal_page_last m949
_journal_paper_doi 10.1107/S1600536809027603
_journal_volume 65
_journal_year 2009
_chemical_formula_iupac '[Zn2 (C8 H7 O2)4 (C7 H10 N2)2]'
_chemical_formula_moiety 'C46 H48 N4 O8 Zn2'
_chemical_formula_sum 'C46 H48 N4 O8 Zn2'
_chemical_formula_weight 915.66
_chemical_name_systematic
;
Tetrakis(\m-4-methylbenzoato-\k<i>O</i>:<i>O</i>')bis{[4-
(dimethylamino)pyridine-\k<i>N</i>^1^]zinc(II)}
;
_space_group_IT_number 14
_symmetry_cell_setting monoclinic
_symmetry_space_group_name_Hall '-P 2yn'
_symmetry_space_group_name_H-M 'P 1 21/n 1'
_atom_sites_solution_hydrogens geom
_atom_sites_solution_primary direct
_atom_sites_solution_secondary difmap
_audit_creation_method SHELXL-97
_cell_angle_alpha 90.00
_cell_angle_beta 90.64(3)
_cell_angle_gamma 90.00
_cell_formula_units_Z 2
_cell_length_a 8.9311(18)
_cell_length_b 9.967(2)
_cell_length_c 24.756(5)
_cell_measurement_reflns_used 3875
_cell_measurement_temperature 294(2)
_cell_measurement_theta_max 29.5
_cell_measurement_theta_min 1.77
_cell_volume 2203.5(8)
_computing_cell_refinement 'SAINT (Bruker, 2000)'
_computing_data_collection 'SMART (Bruker, 2000)'
_computing_data_reduction 'SAINT (Bruker, 2000)'
_computing_molecular_graphics 'SHELXTL (Sheldrick, 2008)'
_computing_publication_material 'SHELXTL (Sheldrick, 2008)'
_computing_structure_refinement 'SHELXL97 (Sheldrick, 2008)'
_computing_structure_solution 'SHELXS97 (Sheldrick, 2008)'
_diffrn_ambient_temperature 294(2)
_diffrn_measured_fraction_theta_full 0.999
_diffrn_measured_fraction_theta_max 0.999
_diffrn_measurement_device_type 'Bruker APEXII CCD area-detector'
_diffrn_measurement_method '\f and \w'
_diffrn_radiation_monochromator graphite
_diffrn_radiation_source 'fine-focus sealed tube'
_diffrn_radiation_type MoK\a
_diffrn_radiation_wavelength 0.71073
_diffrn_reflns_av_R_equivalents 0.0200
_diffrn_reflns_av_sigmaI/netI 0.0223
_diffrn_reflns_limit_h_max 10
_diffrn_reflns_limit_h_min -11
_diffrn_reflns_limit_k_max 12
_diffrn_reflns_limit_k_min -11
_diffrn_reflns_limit_l_max 28
_diffrn_reflns_limit_l_min -30
_diffrn_reflns_number 12095
_diffrn_reflns_theta_full 26.00
_diffrn_reflns_theta_max 26.00
_diffrn_reflns_theta_min 1.65
_diffrn_standards_decay_% 0
_diffrn_standards_interval_count 0
_diffrn_standards_interval_time 0
_diffrn_standards_number 0
_exptl_absorpt_coefficient_mu 1.145
_exptl_absorpt_correction_T_max 0.792
_exptl_absorpt_correction_T_min 0.758
_exptl_absorpt_correction_type psi-scan
_exptl_absorpt_process_details '(SADABS; Sheldrick, 1996)'
_exptl_crystal_colour colorless
_exptl_crystal_density_diffrn 1.380
_exptl_crystal_density_method 'not measured'
_exptl_crystal_description block
_exptl_crystal_F_000 952
_exptl_crystal_size_max 0.30
_exptl_crystal_size_mid 0.20
_exptl_crystal_size_min 0.20
_refine_diff_density_max 0.211
_refine_diff_density_min -0.284
_refine_ls_extinction_method none
_refine_ls_goodness_of_fit_ref 1.026
_refine_ls_hydrogen_treatment constr
_refine_ls_matrix_type full
_refine_ls_number_parameters 275
_refine_ls_number_reflns 4326
_refine_ls_number_restraints 0
_refine_ls_restrained_S_all 1.026
_refine_ls_R_factor_all 0.0438
_refine_ls_R_factor_gt 0.0310
_refine_ls_shift/su_max 0.001
_refine_ls_shift/su_mean 0.000
_refine_ls_structure_factor_coef Fsqd
_refine_ls_weighting_details 'calc w=1/[\s^2^(Fo^2^)+(0.0468P)^2^+0.3207P] where P=(Fo^2^+2Fc^2^)/3'
_refine_ls_weighting_scheme calc
_refine_ls_wR_factor_gt 0.0791
_refine_ls_wR_factor_ref 0.0848
_reflns_number_gt 3432
_reflns_number_total 4326
_reflns_threshold_expression I>2\s(I)
_cod_data_source_file hk2733.cif
_cod_data_source_block I
_cod_original_sg_symbol_H-M 'P 21/n'
_cod_database_code 2222733
_cod_database_fobs_code 2222733

loop_
_symmetry_equiv_pos_as_xyz
'x, y, z'
'-x+1/2, y+1/2, -z+1/2'
'-x, -y, -z'
'x-1/2, -y-1/2, z-1/2'

loop_
_atom_site_type_symbol
_atom_site_label
_atom_site_fract_x
_atom_site_fract_y
_atom_site_fract_z
_atom_site_U_iso_or_equiv
_atom_site_adp_type
_atom_site_calc_flag
_atom_site_refinement_flags
_atom_site_occupancy
_atom_site_disorder_assembly
_atom_site_disorder_group
Zn Zn1 1.13033(2) 0.90381(2) 0.006145(10) 0.05090(10) Uani d . 1 . .
O O1 0.83151(18) 0.93234(15) -0.05487(7) 0.0678(4) Uani d . 1 . .
O O2 1.01833(16) 0.78450(16) -0.04910(6) 0.0653(4) Uani d . 1 . .
O O3 0.98300(16) 0.84236(16) 0.06369(6) 0.0635(4) Uani d . 1 . .
O O4 0.79517(17) 0.98974(15) 0.05820(6) 0.0662(4) Uani d . 1 . .
N N1 1.31222(17) 0.79423(16) 0.02637(7) 0.0513(4) Uani d . 1 . .
N N2 1.67263(18) 0.53691(18) 0.05771(7) 0.0564(4) Uani d . 1 . .
C C1 0.8638(2) 0.8943(2) 0.08022(9) 0.0531(5) Uani d . 1 . .
C C2 0.8981(2) 0.8279(2) -0.06917(9) 0.0535(5) Uani d . 1 . .
C C3 0.8268(2) 0.7505(2) -0.11421(8) 0.0508(5) Uani d . 1 . .
C C4 0.8823(3) 0.6275(2) -0.13030(9) 0.0609(6) Uani d . 1 . .
H H4 0.9639 0.5903 -0.1121 0.073 Uiso calc R 1 . .
C C5 0.8182(3) 0.5598(3) -0.17289(10) 0.0756(7) Uani d . 1 . .
H H5 0.8576 0.4774 -0.1832 0.091 Uiso calc R 1 . .
C C6 0.6971(4) 0.6111(3) -0.20062(12) 0.0881(8) Uani d . 1 . .
C C7 0.6411(3) 0.7325(3) -0.18418(12) 0.0934(9) Uani d . 1 . .
H H7 0.5589 0.7689 -0.2023 0.112 Uiso calc R 1 . .
C C8 0.7040(3) 0.8013(3) -0.14147(10) 0.0724(6) Uani d . 1 . .
H H8 0.6632 0.8828 -0.1309 0.087 Uiso calc R 1 . .
C C9 0.8005(2) 0.8393(2) 0.13138(8) 0.0540(5) Uani d . 1 . .
C C10 0.6700(3) 0.8879(3) 0.15302(11) 0.0788(7) Uani d . 1 . .
H H10 0.6151 0.9527 0.1344 0.095 Uiso calc R 1 . .
C C11 0.6197(3) 0.8414(3) 0.20207(12) 0.0911(9) Uani d . 1 . .
H H11 0.5312 0.8757 0.2159 0.109 Uiso calc R 1 . .
C C12 0.6974(3) 0.7456(3) 0.23093(10) 0.0764(7) Uani d . 1 . .
C C13 0.8222(3) 0.6931(3) 0.20795(10) 0.0796(7) Uani d . 1 . .
H H13 0.8736 0.6245 0.2256 0.096 Uiso calc R 1 . .
C C14 0.8740(3) 0.7392(3) 0.15917(9) 0.0699(6) Uani d . 1 . .
H H14 0.9603 0.7019 0.1448 0.084 Uiso calc R 1 . .
C C15 1.4414(2) 0.8023(2) -0.00023(9) 0.0560(5) Uani d . 1 . .
H H15 1.4486 0.8667 -0.0273 0.067 Uiso calc R 1 . .
C C16 1.5632(2) 0.7230(2) 0.00943(9) 0.0558(5) Uani d . 1 . .
H H16 1.6499 0.7354 -0.0104 0.067 Uiso calc R 1 . .
C C17 1.5585(2) 0.62332(19) 0.04898(8) 0.0483(5) Uani d . 1 . .
C C18 1.4256(2) 0.6191(2) 0.07871(9) 0.0612(6) Uani d . 1 . .
H H18 1.4165 0.5590 0.1072 0.073 Uiso calc R 1 . .
C C19 1.3102(2) 0.7026(2) 0.06594(9) 0.0626(6) Uani d . 1 . .
H H19 1.2234 0.6955 0.0862 0.075 Uiso calc R 1 . .
C C20 1.6662(3) 0.4385(3) 0.10068(11) 0.0752(7) Uani d . 1 . .
H H20A 1.6706 0.4833 0.1350 0.113 Uiso calc R 1 . .
H H20B 1.7495 0.3781 0.0978 0.113 Uiso calc R 1 . .
H H20C 1.5743 0.3889 0.0977 0.113 Uiso calc R 1 . .
C C21 1.8086(2) 0.5430(2) 0.02665(10) 0.0648(6) Uani d . 1 . .
H H21A 1.7837 0.5548 -0.0109 0.097 Uiso calc R 1 . .
H H21B 1.8637 0.4611 0.0313 0.097 Uiso calc R 1 . .
H H21C 1.8685 0.6172 0.0389 0.097 Uiso calc R 1 . .
C C22 0.6270(6) 0.5356(5) -0.24752(17) 0.166(2) Uani d . 1 . .
H H22A 0.6512 0.5800 -0.2807 0.249 Uiso calc R 1 . .
H H22B 0.5203 0.5335 -0.2434 0.249 Uiso calc R 1 . .
H H22C 0.6651 0.4456 -0.2482 0.249 Uiso calc R 1 . .
C C23 0.6490(4) 0.7010(4) 0.28691(11) 0.1126(12) Uani d . 1 . .
H H23A 0.6595 0.6054 0.2900 0.169 Uiso calc R 1 . .
H H23B 0.5463 0.7254 0.2923 0.169 Uiso calc R 1 . .
H H23C 0.7108 0.7440 0.3138 0.169 Uiso calc R 1 . .

loop_
_atom_site_aniso_label
_atom_site_aniso_U_11
_atom_site_aniso_U_22
_atom_site_aniso_U_33
_atom_site_aniso_U_12
_atom_site_aniso_U_13
_atom_site_aniso_U_23
Zn1 0.04359(14) 0.04260(15) 0.06657(18) 0.00739(9) 0.00287(10) -0.00171(11)
O1 0.0702(10) 0.0516(9) 0.0817(11) 0.0032(7) -0.0006(8) -0.0136(8)
O2 0.0597(9) 0.0620(10) 0.0741(10) 0.0013(7) -0.0071(8) -0.0082(8)
O3 0.0556(9) 0.0614(9) 0.0738(10) 0.0026(7) 0.0160(7) 0.0037(8)
O4 0.0654(9) 0.0570(9) 0.0766(10) 0.0070(7) 0.0126(8) 0.0074(8)
N1 0.0447(9) 0.0450(9) 0.0641(10) 0.0063(7) 0.0043(8) 0.0011(8)
N2 0.0457(9) 0.0522(10) 0.0712(11) 0.0056(8) -0.0056(8) 0.0082(9)
C1 0.0511(11) 0.0467(12) 0.0616(13) -0.0043(9) 0.0032(10) -0.0070(10)
C2 0.0528(12) 0.0482(12) 0.0598(12) -0.0067(9) 0.0100(10) -0.0005(10)
C3 0.0499(11) 0.0485(11) 0.0540(11) -0.0045(9) 0.0080(9) 0.0017(9)
C4 0.0607(13) 0.0546(13) 0.0676(14) 0.0030(10) 0.0008(11) -0.0032(11)
C5 0.0865(18) 0.0614(15) 0.0790(17) 0.0038(13) 0.0002(14) -0.0168(13)
C6 0.098(2) 0.085(2) 0.0801(18) -0.0004(16) -0.0184(16) -0.0201(15)
C7 0.092(2) 0.094(2) 0.094(2) 0.0121(16) -0.0355(16) -0.0111(17)
C8 0.0743(15) 0.0655(15) 0.0772(16) 0.0103(12) -0.0059(13) -0.0044(13)
C9 0.0538(11) 0.0495(12) 0.0587(12) -0.0059(9) 0.0051(10) -0.0104(10)
C10 0.0797(17) 0.0779(18) 0.0793(17) 0.0133(13) 0.0220(14) 0.0023(14)
C11 0.0867(19) 0.099(2) 0.088(2) 0.0087(17) 0.0367(16) -0.0091(18)
C12 0.0894(19) 0.0836(18) 0.0564(14) -0.0188(15) 0.0126(13) -0.0142(14)
C13 0.0849(18) 0.0905(19) 0.0635(15) -0.0005(15) 0.0011(13) 0.0089(14)
C14 0.0683(14) 0.0770(16) 0.0646(14) 0.0052(12) 0.0088(11) 0.0022(13)
C15 0.0511(11) 0.0451(11) 0.0720(14) 0.0026(9) 0.0079(10) 0.0118(10)
C16 0.0430(10) 0.0507(12) 0.0738(14) 0.0031(9) 0.0099(9) 0.0090(11)
C17 0.0431(10) 0.0436(11) 0.0582(12) -0.0005(8) -0.0043(9) -0.0020(9)
C18 0.0523(12) 0.0662(14) 0.0651(14) 0.0066(10) 0.0034(10) 0.0185(11)
C19 0.0475(11) 0.0728(15) 0.0679(14) 0.0083(10) 0.0120(10) 0.0096(12)
C20 0.0672(15) 0.0716(16) 0.0866(17) 0.0099(12) -0.0103(13) 0.0199(14)
C21 0.0490(12) 0.0591(13) 0.0863(16) 0.0112(10) 0.0010(11) -0.0007(12)
C22 0.186(5) 0.159(4) 0.150(4) 0.019(3) -0.084(3) -0.075(3)
C23 0.145(3) 0.133(3) 0.0599(16) -0.024(2) 0.0253(18) -0.0083(18)

loop_
_atom_type_symbol
_atom_type_description
_atom_type_scat_dispersion_real
_atom_type_scat_dispersion_imag
_atom_type_scat_source
C C 0.0033 0.0016 'International Tables Vol C Tables 4.2.6.8 and 6.1.1.4'
H H 0.0000 0.0000 'International Tables Vol C Tables 4.2.6.8 and 6.1.1.4'
N N 0.0061 0.0033 'International Tables Vol C Tables 4.2.6.8 and 6.1.1.4'
O O 0.0106 0.0060 'International Tables Vol C Tables 4.2.6.8 and 6.1.1.4'
Zn Zn 0.2839 1.4301 'International Tables Vol C Tables 4.2.6.8 and 6.1.1.4'

loop_
_geom_angle_atom_site_label_1
_geom_angle_atom_site_label_2
_geom_angle_atom_site_label_3
_geom_angle_site_symmetry_1
_geom_angle_site_symmetry_3
_geom_angle
_geom_angle_publ_flag
O1 Zn1 Zn1 3_775 3_775 71.24(5) ?
O1 Zn1 O2 3_775 . 157.33(6) ?
O2 Zn1 Zn1 . 3_775 86.09(5) ?
O3 Zn1 Zn1 . 3_775 76.09(5) ?
O3 Zn1 O1 . 3_775 86.16(7) yes
O3 Zn1 O2 . . 88.75(6) yes
O4 Zn1 Zn1 3_775 3_775 81.30(5) ?
O4 Zn1 O1 3_775 3_775 89.51(7) yes
O4 Zn1 O2 3_775 . 86.67(7) yes
O4 Zn1 O3 3_775 . 157.18(6) yes
N1 Zn1 Zn1 . 3_775 169.82(5) ?
N1 Zn1 O1 . 3_775 99.01(7) yes
N1 Zn1 O2 . . 103.64(7) yes
N1 Zn1 O3 . . 100.83(7) yes
N1 Zn1 O4 . 3_775 101.98(7) yes
C2 O1 Zn1 . 3_775 138.60(15) ?
C2 O2 Zn1 . . 118.06(14) ?
C1 O3 Zn1 . . 131.15(15) ?
C1 O4 Zn1 . 3_775 125.07(14) ?
C15 N1 C19 . . 114.85(17) ?
C15 N1 Zn1 . . 122.82(14) ?
C19 N1 Zn1 . . 122.25(13) ?
C17 N2 C21 . . 121.69(18) ?
C17 N2 C20 . . 120.89(18) ?
C21 N2 C20 . . 117.35(18) ?
O4 C1 O3 . . 125.7(2) ?
O4 C1 C9 . . 117.31(19) ?
O3 C1 C9 . . 117.00(19) ?
O1 C2 O2 . . 125.5(2) ?
O1 C2 C3 . . 116.2(2) ?
O2 C2 C3 . . 118.28(19) ?
C8 C3 C4 . . 118.0(2) ?
C8 C3 C2 . . 120.5(2) ?
C4 C3 C2 . . 121.5(2) ?
C5 C4 C3 . . 120.7(2) ?
C5 C4 H4 . . 119.7 ?
C3 C4 H4 . . 119.7 ?
C4 C5 C6 . . 121.4(2) ?
C4 C5 H5 . . 119.3 ?
C6 C5 H5 . . 119.3 ?
C7 C6 C5 . . 117.9(3) ?
C7 C6 C22 . . 121.1(3) ?
C5 C6 C22 . . 121.0(3) ?
C6 C7 C8 . . 121.4(3) ?
C6 C7 H7 . . 119.3 ?
C8 C7 H7 . . 119.3 ?
C7 C8 C3 . . 120.7(2) ?
C7 C8 H8 . . 119.7 ?
C3 C8 H8 . . 119.7 ?
C14 C9 C10 . . 117.6(2) ?
C14 C9 C1 . . 120.44(19) ?
C10 C9 C1 . . 122.0(2) ?
C9 C10 C11 . . 120.7(3) ?
C9 C10 H10 . . 119.7 ?
C11 C10 H10 . . 119.7 ?
C12 C11 C10 . . 121.5(3) ?
C12 C11 H11 . . 119.2 ?
C10 C11 H11 . . 119.2 ?
C13 C12 C11 . . 117.4(2) ?
C13 C12 C23 . . 120.6(3) ?
C11 C12 C23 . . 121.9(3) ?
C12 C13 C14 . . 121.5(3) ?
C12 C13 H13 . . 119.2 ?
C14 C13 H13 . . 119.2 ?
C9 C14 C13 . . 121.2(2) ?
C9 C14 H14 . . 119.4 ?
C13 C14 H14 . . 119.4 ?
N1 C15 C16 . . 124.71(19) ?
N1 C15 H15 . . 117.6 ?
C16 C15 H15 . . 117.6 ?
C15 C16 C17 . . 120.32(19) ?
C15 C16 H16 . . 119.8 ?
C17 C16 H16 . . 119.8 ?
N2 C17 C16 . . 122.49(18) ?
N2 C17 C18 . . 122.56(19) ?
C16 C17 C18 . . 114.95(18) ?
C19 C18 C17 . . 120.2(2) ?
C19 C18 H18 . . 119.9 ?
C17 C18 H18 . . 119.9 ?
N1 C19 C18 . . 124.83(19) ?
N1 C19 H19 . . 117.6 ?
C18 C19 H19 . . 117.6 ?
N2 C20 H20A . . 109.5 ?
N2 C20 H20B . . 109.5 ?
H20A C20 H20B . . 109.5 ?
N2 C20 H20C . . 109.5 ?
H20A C20 H20C . . 109.5 ?
H20B C20 H20C . . 109.5 ?
N2 C21 H21A . . 109.5 ?
N2 C21 H21B . . 109.5 ?
H21A C21 H21B . . 109.5 ?
N2 C21 H21C . . 109.5 ?
H21A C21 H21C . . 109.5 ?
H21B C21 H21C . . 109.5 ?
C6 C22 H22A . . 109.5 ?
C6 C22 H22B . . 109.5 ?
H22A C22 H22B . . 109.5 ?
C6 C22 H22C . . 109.5 ?
H22A C22 H22C . . 109.5 ?
H22B C22 H22C . . 109.5 ?
C12 C23 H23A . . 109.5 ?
C12 C23 H23B . . 109.5 ?
H23A C23 H23B . . 109.5 ?
C12 C23 H23C . . 109.5 ?
H23A C23 H23C . . 109.5 ?
H23B C23 H23C . . 109.5 ?

loop_
_geom_bond_atom_site_label_1
_geom_bond_atom_site_label_2
_geom_bond_site_symmetry_2
_geom_bond_distance
_geom_bond_publ_flag
Zn1 Zn1 3_775 3.0287(6) ?
Zn1 O1 3_775 2.0564(16) ?
Zn1 O4 3_775 2.0320(16) ?
O1 Zn1 3_775 2.0564(16) yes
O2 Zn1 . 2.0626(15) yes
O3 Zn1 . 2.0438(15) yes
O4 Zn1 3_775 2.0320(16) yes
N1 Zn1 . 2.0160(16) yes
C1 O4 . 1.253(2) ?
C1 O3 . 1.256(2) ?
C1 C9 . 1.497(3) ?
C2 O1 . 1.252(3) ?
C2 O2 . 1.255(3) ?
C2 C3 . 1.492(3) ?
C3 C8 . 1.378(3) ?
C3 C4 . 1.383(3) ?
C4 C5 . 1.372(3) ?
C4 H4 . 0.9300 ?
C5 C6 . 1.373(4) ?
C5 H5 . 0.9300 ?
C6 C7 . 1.373(4) ?
C6 C22 . 1.513(4) ?
C7 C8 . 1.375(4) ?
C7 H7 . 0.9300 ?
C8 H8 . 0.9300 ?
C9 C14 . 1.375(3) ?
C9 C10 . 1.376(3) ?
C10 C11 . 1.379(4) ?
C10 H10 . 0.9300 ?
C11 C12 . 1.376(4) ?
C11 H11 . 0.9300 ?
C12 C13 . 1.362(4) ?
C12 C23 . 1.523(4) ?
C13 C14 . 1.377(3) ?
C13 H13 . 0.9300 ?
C14 H14 . 0.9300 ?
C15 N1 . 1.337(3) ?
C15 C16 . 1.365(3) ?
C15 H15 . 0.9300 ?
C16 C17 . 1.396(3) ?
C16 H16 . 0.9300 ?
C17 N2 . 1.350(2) ?
C17 C18 . 1.404(3) ?
C18 C19 . 1.359(3) ?
C18 H18 . 0.9300 ?
C19 N1 . 1.340(3) ?
C19 H19 . 0.9300 ?
C20 N2 . 1.449(3) ?
C20 H20A . 0.9600 ?
C20 H20B . 0.9600 ?
C20 H20C . 0.9600 ?
C21 N2 . 1.446(3) ?
C21 H21A . 0.9600 ?
C21 H21B . 0.9600 ?
C21 H21C . 0.9600 ?
C22 H22A . 0.9600 ?
C22 H22B . 0.9600 ?
C22 H22C . 0.9600 ?
C23 H23A . 0.9600 ?
C23 H23B . 0.9600 ?
C23 H23C . 0.9600 ?

loop_
_geom_hbond_atom_site_label_D
_geom_hbond_atom_site_label_H
_geom_hbond_atom_site_label_A
_geom_hbond_site_symmetry_A
_geom_hbond_distance_DH
_geom_hbond_distance_HA
_geom_hbond_distance_DA
_geom_hbond_angle_DHA
C21 H21C O3 1_655 0.96 2.54 3.484(3) 168.2
C23 H23B Cg1 4_576 0.96 2.99 3.925(4) 165.00

loop_
_geom_torsion_atom_site_label_1
_geom_torsion_atom_site_label_2
_geom_torsion_atom_site_label_3
_geom_torsion_atom_site_label_4
_geom_torsion_site_symmetry_1
_geom_torsion_site_symmetry_2
_geom_torsion_site_symmetry_3
_geom_torsion_site_symmetry_4
_geom_torsion
_geom_torsion_publ_flag
O1 C2 C3 C8 . . . . 6.7(3) ?
O2 C2 C3 C8 . . . . -172.9(2) ?
O1 C2 C3 C4 . . . . -174.11(19) ?
O2 C2 C3 C4 . . . . 6.3(3) ?
C8 C3 C4 C5 . . . . 1.3(3) ?
C2 C3 C4 C5 . . . . -177.9(2) ?
C3 C4 C5 C6 . . . . -0.4(4) ?
C4 C5 C6 C7 . . . . -0.4(5) ?
C4 C5 C6 C22 . . . . -179.9(3) ?
C5 C6 C7 C8 . . . . 0.2(5) ?
C22 C6 C7 C8 . . . . 179.8(4) ?
C6 C7 C8 C3 . . . . 0.7(5) ?
C4 C3 C8 C7 . . . . -1.5(4) ?
C2 C3 C8 C7 . . . . 177.8(2) ?
O4 C1 C9 C14 . . . . -176.7(2) ?
O3 C1 C9 C14 . . . . 1.9(3) ?
O4 C1 C9 C10 . . . . 1.8(3) ?
O3 C1 C9 C10 . . . . -179.6(2) ?
C14 C9 C10 C11 . . . . 2.9(4) ?
C1 C9 C10 C11 . . . . -175.6(2) ?
C9 C10 C11 C12 . . . . 0.0(5) ?
C10 C11 C12 C13 . . . . -3.3(5) ?
C10 C11 C12 C23 . . . . 175.5(3) ?
C11 C12 C13 C14 . . . . 3.7(4) ?
C23 C12 C13 C14 . . . . -175.1(3) ?
C10 C9 C14 C13 . . . . -2.6(4) ?
C1 C9 C14 C13 . . . . 176.0(2) ?
C12 C13 C14 C9 . . . . -0.8(4) ?
N1 C15 C16 C17 . . . . 0.9(3) ?
C15 C16 C17 N2 . . . . 175.8(2) ?
C15 C16 C17 C18 . . . . -3.8(3) ?
N2 C17 C18 C19 . . . . -175.6(2) ?
C16 C17 C18 C19 . . . . 3.9(3) ?
C17 C18 C19 N1 . . . . -1.2(4) ?
C16 C15 N1 C19 . . . . 2.0(3) ?
C16 C15 N1 Zn1 . . . . -174.77(17) ?
C18 C19 N1 C15 . . . . -1.8(3) ?
C18 C19 N1 Zn1 . . . . 174.94(19) ?
C16 C17 N2 C21 . . . . 0.5(3) ?
C18 C17 N2 C21 . . . . -180.0(2) ?
C16 C17 N2 C20 . . . . 177.3(2) ?
C18 C17 N2 C20 . . . . -3.2(3) ?
O2 C2 O1 Zn1 . . . 3_775 9.7(4) ?
C3 C2 O1 Zn1 . . . 3_775 -169.87(15) ?
O1 C2 O2 Zn1 . . . . -7.3(3) ?
C3 C2 O2 Zn1 . . . . 172.26(13) ?
O4 C1 O3 Zn1 . . . . 11.8(3) ?
C9 C1 O3 Zn1 . . . . -166.70(13) ?
O3 C1 O4 Zn1 . . . 3_775 -5.9(3) ?
C9 C1 O4 Zn1 . . . 3_775 172.51(13) ?
C15 N1 Zn1 O4 . . . 3_775 0.20(17) ?
C19 N1 Zn1 O4 . . . 3_775 -176.33(16) ?
C15 N1 Zn1 O3 . . . . -179.00(16) ?
C19 N1 Zn1 O3 . . . . 4.47(18) ?
C15 N1 Zn1 O1 . . . 3_775 -91.22(17) ?
C19 N1 Zn1 O1 . . . 3_775 92.25(17) ?
C15 N1 Zn1 O2 . . . . 89.65(17) ?
C19 N1 Zn1 O2 . . . . -86.88(17) ?
C15 N1 Zn1 Zn1 . . . 3_775 -107.6(3) ?
C19 N1 Zn1 Zn1 . . . 3_775 75.8(3) ?
C1 O3 Zn1 N1 . . . . 161.67(19) ?
C1 O3 Zn1 O4 . . . 3_775 -16.3(3) ?
C1 O3 Zn1 O1 . . . 3_775 63.22(19) ?
C1 O3 Zn1 O2 . . . . -94.7(2) ?
C1 O3 Zn1 Zn1 . . . 3_775 -8.39(18) ?
C2 O2 Zn1 N1 . . . . -179.95(14) ?
C2 O2 Zn1 O4 . . . 3_775 -78.43(16) ?
C2 O2 Zn1 O3 . . . . 79.21(15) ?
C2 O2 Zn1 O1 . . . 3_775 2.3(3) ?
C2 O2 Zn1 Zn1 . . . 3_775 3.07(15) ?
